data_2241116
loop_
_publ_author_name
'Amudha, M.'
'Kumar, P. Praveen'
'Chakkaravarthi, G.'

_publ_section_title
;
 Crystal structure of benzimidazolium salicylate
;
_journal_coeditor_code SU5212
_journal_issue 10
_journal_name_full 'Acta Crystallographica Section E'
_journal_page_first o794
_journal_page_last o795
_journal_paper_doi 10.1107/S2056989015017764
_journal_volume 71
_journal_year 2015
_chemical_formula_iupac 'C7 H7 N2 + , C7 H5 O3 -'
_chemical_formula_moiety 'C7 H5 O3, C7 H7 N2'
_chemical_formula_sum 'C14 H12 N2 O3'
_chemical_formula_weight 256.26
_chemical_name_common 'Benzimidazolium salicylate'
_chemical_name_systematic
;
1<i>H</i>-Benzo[<i>d</i>]imidazol-3-ium 2-hydroxybenzoate
;
_space_group_IT_number 14
_symmetry_cell_setting monoclinic
_symmetry_space_group_name_Hall '-P 2ybc'
_symmetry_space_group_name_H-M 'P 1 21/c 1'
_atom_sites_solution_hydrogens geom
_atom_sites_solution_primary direct
_atom_sites_solution_secondary difmap
_audit_creation_method SHELXL-97
_cell_angle_alpha 90.00
_cell_angle_beta 94.445(2)
_cell_angle_gamma 90.00
_cell_formula_units_Z 4
_cell_length_a 7.4776(3)
_cell_length_b 6.7002(2)
_cell_length_c 24.9017(9)
_cell_measurement_reflns_used 8207
_cell_measurement_temperature 295(2)
_cell_measurement_theta_max 31.02
_cell_measurement_theta_min 2.73
_cell_volume 1243.86(8)
_computing_cell_refinement
;
SAINT (Bruker, 2004)
;
_computing_data_collection
;
APEX2 (Bruker, 2004)
;
_computing_data_reduction
;
SAINT (Bruker, 2004)
;
_computing_molecular_graphics
;
PLATON (Spek, 2009)
;
_computing_publication_material
;
SHELXL-97 (Sheldrick, 2008) and PLATON (Spek, 2009)
;
_computing_structure_refinement
;
SHELXL97 (Sheldrick, 2008)
;
_computing_structure_solution
;
SHELXS97 (Sheldrick, 2008)
;
_diffrn_ambient_temperature 295(2)
_diffrn_measured_fraction_theta_full 0.999
_diffrn_measured_fraction_theta_max 0.623
_diffrn_measurement_device_type 'Bruker Kappa APEXII CCD '
_diffrn_measurement_method '\w and \f scan'
_diffrn_radiation_monochromator graphite
_diffrn_radiation_source 'fine-focus sealed tube'
_diffrn_radiation_type MoK\a
_diffrn_radiation_wavelength 0.71073
_diffrn_reflns_av_R_equivalents 0.0244
_diffrn_reflns_av_sigmaI/netI 0.0225
_diffrn_reflns_limit_h_max 10
_diffrn_reflns_limit_h_min -10
_diffrn_reflns_limit_k_max 9
_diffrn_reflns_limit_k_min -11
_diffrn_reflns_limit_l_max 35
_diffrn_reflns_limit_l_min -35
_diffrn_reflns_number 23125
_diffrn_reflns_theta_full 25.00
_diffrn_reflns_theta_max 39.35
_diffrn_reflns_theta_min 2.73
_diffrn_standards_interval_time 0
_diffrn_standards_number 0
_exptl_absorpt_coefficient_mu 0.098
_exptl_absorpt_correction_T_max 0.9759
_exptl_absorpt_correction_T_min 0.9674
_exptl_absorpt_correction_type multi-scan
_exptl_absorpt_process_details
;
(SADABS; Sheldrick, 1996)
;
_exptl_crystal_colour colourless
_exptl_crystal_density_diffrn 1.368
_exptl_crystal_density_method 'not measured'
_exptl_crystal_description block
_exptl_crystal_F_000 536
_exptl_crystal_size_max 0.34
_exptl_crystal_size_mid 0.30
_exptl_crystal_size_min 0.25
_refine_diff_density_max 0.348
_refine_diff_density_min -0.259
_refine_ls_extinction_coef 0.025(3)
_refine_ls_extinction_expression Fc^*^=kFc[1+0.001xFc^2^\l^3^/sin(2\q)]^-1/4^
_refine_ls_extinction_method SHELXL
_refine_ls_goodness_of_fit_ref 1.031
_refine_ls_hydrogen_treatment mixed
_refine_ls_matrix_type full
_refine_ls_number_parameters 176
_refine_ls_number_reflns 4606
_refine_ls_number_restraints 1
_refine_ls_restrained_S_all 1.031
_refine_ls_R_factor_all 0.0822
_refine_ls_R_factor_gt 0.0481
_refine_ls_shift/su_max 0.000
_refine_ls_shift/su_mean 0.000
_refine_ls_structure_factor_coef Fsqd
_refine_ls_weighting_details 'calc w=1/[\s^2^(Fo^2^)+(0.0618P)^2^+0.2364P] where P=(Fo^2^+2Fc^2^)/3'
_refine_ls_weighting_scheme calc
_refine_ls_wR_factor_gt 0.1237
_refine_ls_wR_factor_ref 0.1422
_reflns_number_gt 3020
_reflns_number_total 4606
_reflns_threshold_expression >2sigma(I)
_cod_data_source_file su5212sup1.cif
_cod_data_source_block I
_cod_original_sg_symbol_H-M 'P 21/c'
_cod_database_code 2241116
_cod_database_fobs_code 2241116

loop_
_symmetry_equiv_pos_as_xyz
'x, y, z'
'-x, y+1/2, -z+1/2'
'-x, -y, -z'
'x, -y-1/2, z-1/2'

loop_
_atom_site_type_symbol
_atom_site_label
_atom_site_fract_x
_atom_site_fract_y
_atom_site_fract_z
_atom_site_U_iso_or_equiv
_atom_site_adp_type
_atom_site_calc_flag
_atom_site_refinement_flags
_atom_site_occupancy
_atom_site_symmetry_multiplicity
C C1 0.85922(14) 0.54826(15) 0.16407(4) 0.0321(2) Uani d . 1 1
C C2 0.94451(17) 0.73153(18) 0.17277(5) 0.0414(3) Uani d . 1 1
H H2 1.0347 0.7692 0.1511 0.050 Uiso calc R 1 1
C C3 0.8971(2) 0.8581(2) 0.21304(5) 0.0499(3) Uani d . 1 1
H H3 0.9554 0.9798 0.2187 0.060 Uiso calc R 1 1
C C4 0.76260(19) 0.8026(2) 0.24480(5) 0.0503(3) Uani d . 1 1
H H4 0.7296 0.8882 0.2717 0.060 Uiso calc R 1 1
C C5 0.67701(18) 0.6234(2) 0.23729(5) 0.0475(3) Uani d . 1 1
H H5 0.5866 0.5878 0.2591 0.057 Uiso calc R 1 1
C C6 0.72508(16) 0.49396(18) 0.19710(4) 0.0391(3) Uani d . 1 1
C C7 0.91104(17) 0.41505(16) 0.12000(4) 0.0375(2) Uani d . 1 1
C C8 1.27512(15) 1.05724(17) 0.05515(5) 0.0381(2) Uani d . 1 1
C C9 1.3448(2) 1.0252(2) 0.10764(6) 0.0562(4) Uani d . 1 1
H H9 1.3355 1.1203 0.1345 0.067 Uiso calc R 1 1
C C10 1.4287(2) 0.8448(3) 0.11783(7) 0.0697(5) Uani d . 1 1
H H10 1.4781 0.8180 0.1525 0.084 Uiso calc R 1 1
C C11 1.4420(2) 0.7016(3) 0.07804(8) 0.0659(4) Uani d . 1 1
H H11 1.4981 0.5810 0.0870 0.079 Uiso calc R 1 1
C C12 1.37525(18) 0.7325(2) 0.02618(6) 0.0516(3) Uani d . 1 1
H H12 1.3854 0.6367 -0.0004 0.062 Uiso calc R 1 1
C C13 1.29132(15) 0.91474(16) 0.01517(5) 0.0371(2) Uani d . 1 1
C C14 1.14314(16) 1.17020(18) -0.02020(5) 0.0409(3) Uani d . 1 1
H H14 1.0797 1.2524 -0.0450 0.049 Uiso calc R 1 1
N N1 1.18155(14) 1.21523(14) 0.03109(4) 0.0398(2) Uani d . 1 1
H H1A 1.1532 1.3239 0.0467 0.048 Uiso calc R 1 1
N N2 1.20728(13) 0.99240(14) -0.03137(4) 0.0400(2) Uani d . 1 1
H H2A 1.1981 0.9351 -0.0624 0.048 Uiso calc R 1 1
O O1 1.02203(14) 0.47695(13) 0.08885(4) 0.0521(3) Uani d . 1 1
O O2 0.83774(17) 0.24546(14) 0.11610(4) 0.0613(3) Uani d . 1 1
O O3 0.63621(17) 0.31901(17) 0.19135(4) 0.0653(3) Uani d D 1 1
H H3A 0.680(3) 0.261(3) 0.1658(7) 0.098 Uiso d D 1 1

loop_
_atom_site_aniso_label
_atom_site_aniso_U_11
_atom_site_aniso_U_22
_atom_site_aniso_U_33
_atom_site_aniso_U_12
_atom_site_aniso_U_13
_atom_site_aniso_U_23
C1 0.0371(5) 0.0327(5) 0.0266(4) 0.0025(4) 0.0035(4) -0.0024(4)
C2 0.0442(6) 0.0390(6) 0.0411(6) -0.0041(5) 0.0050(5) -0.0034(4)
C3 0.0594(8) 0.0395(6) 0.0497(7) -0.0019(6) -0.0034(6) -0.0137(5)
C4 0.0556(7) 0.0559(8) 0.0389(6) 0.0139(6) 0.0004(5) -0.0169(5)
C5 0.0454(6) 0.0626(8) 0.0357(6) 0.0047(6) 0.0106(5) -0.0078(5)
C6 0.0413(6) 0.0431(6) 0.0334(5) -0.0024(5) 0.0065(4) -0.0031(4)
C7 0.0508(6) 0.0334(5) 0.0290(5) 0.0041(4) 0.0074(4) -0.0012(4)
C8 0.0342(5) 0.0409(6) 0.0400(6) -0.0039(4) 0.0077(4) -0.0050(4)
C9 0.0551(8) 0.0698(9) 0.0426(7) -0.0019(7) -0.0021(6) -0.0076(6)
C10 0.0627(9) 0.0871(12) 0.0566(9) 0.0073(9) -0.0127(7) 0.0111(8)
C11 0.0541(8) 0.0583(9) 0.0838(11) 0.0114(7) -0.0049(8) 0.0125(8)
C12 0.0431(7) 0.0421(6) 0.0701(9) 0.0045(5) 0.0083(6) -0.0051(6)
C13 0.0321(5) 0.0367(5) 0.0433(6) -0.0031(4) 0.0089(4) -0.0040(4)
C14 0.0436(6) 0.0393(6) 0.0409(6) -0.0013(5) 0.0113(5) 0.0021(4)
N1 0.0439(5) 0.0342(5) 0.0426(5) -0.0009(4) 0.0119(4) -0.0064(4)
N2 0.0454(5) 0.0404(5) 0.0354(5) -0.0036(4) 0.0100(4) -0.0066(4)
O1 0.0708(6) 0.0415(5) 0.0480(5) 0.0047(4) 0.0301(4) -0.0018(4)
O2 0.0956(8) 0.0428(5) 0.0487(5) -0.0176(5) 0.0264(5) -0.0168(4)
O3 0.0751(7) 0.0598(6) 0.0656(7) -0.0275(5) 0.0340(5) -0.0142(5)

loop_
_atom_type_symbol
_atom_type_description
_atom_type_scat_dispersion_real
_atom_type_scat_dispersion_imag
_atom_type_scat_source
C C 0.0033 0.0016 'International Tables Vol C Tables 4.2.6.8 and 6.1.1.4'
H H 0.0000 0.0000 'International Tables Vol C Tables 4.2.6.8 and 6.1.1.4'
N N 0.0061 0.0033 'International Tables Vol C Tables 4.2.6.8 and 6.1.1.4'
O O 0.0106 0.0060 'International Tables Vol C Tables 4.2.6.8 and 6.1.1.4'

loop_
_geom_angle_atom_site_label_1
_geom_angle_atom_site_label_2
_geom_angle_atom_site_label_3
_geom_angle
C2 C1 C6 118.68(10)
C2 C1 C7 120.07(10)
C6 C1 C7 121.25(10)
C3 C2 C1 120.96(12)
C3 C2 H2 119.5
C1 C2 H2 119.5
C4 C3 C2 119.41(12)
C4 C3 H3 120.3
C2 C3 H3 120.3
C5 C4 C3 120.90(11)
C5 C4 H4 119.5
C3 C4 H4 119.5
C4 C5 C6 120.08(12)
C4 C5 H5 120.0
C6 C5 H5 120.0
O3 C6 C5 117.70(11)
O3 C6 C1 122.34(10)
C5 C6 C1 119.96(11)
O1 C7 O2 123.80(10)
O1 C7 C1 118.80(10)
O2 C7 C1 117.40(10)
N1 C8 C9 132.02(11)
N1 C8 C13 106.57(10)
C9 C8 C13 121.41(12)
C10 C9 C8 116.28(14)
C10 C9 H9 121.9
C8 C9 H9 121.9
C9 C10 C11 122.17(14)
C9 C10 H10 118.9
C11 C10 H10 118.9
C12 C11 C10 121.97(14)
C12 C11 H11 119.0
C10 C11 H11 119.0
C11 C12 C13 116.52(13)
C11 C12 H12 121.7
C13 C12 H12 121.7
N2 C13 C12 131.86(11)
N2 C13 C8 106.47(10)
C12 C13 C8 121.64(12)
N2 C14 N1 110.72(11)
N2 C14 H14 124.6
N1 C14 H14 124.6
C14 N1 C8 108.01(10)
C14 N1 H1A 126.0
C8 N1 H1A 126.0
C14 N2 C13 108.22(10)
C14 N2 H2A 125.9
C13 N2 H2A 125.9
C6 O3 H3A 105.2(16)

loop_
_geom_bond_atom_site_label_1
_geom_bond_atom_site_label_2
_geom_bond_distance
C1 C2 1.3929(16)
C1 C6 1.3939(15)
C1 C7 1.4889(14)
C2 C3 1.3803(17)
C2 H2 0.9300
C3 C4 1.378(2)
C3 H3 0.9300
C4 C5 1.367(2)
C4 H4 0.9300
C5 C6 1.3922(16)
C5 H5 0.9300
C6 O3 1.3496(15)
C7 O1 1.2499(14)
C7 O2 1.2620(14)
C8 N1 1.3798(15)
C8 C9 1.3861(18)
C8 C13 1.3913(16)
C9 C10 1.376(2)
C9 H9 0.9300
C10 C11 1.388(3)
C10 H10 0.9300
C11 C12 1.364(2)
C11 H11 0.9300
C12 C13 1.3902(17)
C12 H12 0.9300
C13 N2 1.3769(15)
C14 N2 1.3219(15)
C14 N1 1.3220(15)
C14 H14 0.9300
N1 H1A 0.8600
N2 H2A 0.8600
O3 H3A 0.834(9)

loop_
_geom_hbond_atom_site_label_D
_geom_hbond_atom_site_label_H
_geom_hbond_atom_site_label_A
_geom_hbond_site_symmetry_A
_geom_hbond_distance_DH
_geom_hbond_distance_HA
_geom_hbond_distance_DA
_geom_hbond_angle_DHA
_geom_hbond_publ_flag
O3 H3A O2 . 0.834(9) 1.775(13) 2.5425(14) 152(2) y
N1 H1A O1 1_565 0.86 1.81 2.6139(13) 155 y
N2 H2A O2 3_765 0.86 1.81 2.6448(13) 164 y
C14 H14 O1 3_775 0.93 2.22 3.1161(16) 161 y
C3 H3 Cg3 2_755 0.93 2.81 3.5779(15) 141 y
C10 H10 Cg3 1_655 0.93 2.88 3.6302(17) 139 y

loop_
_geom_torsion_atom_site_label_1
_geom_torsion_atom_site_label_2
_geom_torsion_atom_site_label_3
_geom_torsion_atom_site_label_4
_geom_torsion
C6 C1 C2 C3 -0.37(17)
C7 C1 C2 C3 179.30(11)
C1 C2 C3 C4 -0.42(19)
C2 C3 C4 C5 0.6(2)
C3 C4 C5 C6 -0.1(2)
C4 C5 C6 O3 -179.93(12)
C4 C5 C6 C1 -0.75(19)
C2 C1 C6 O3 -179.91(12)
C7 C1 C6 O3 0.42(18)
C2 C1 C6 C5 0.96(17)
C7 C1 C6 C5 -178.71(11)
C2 C1 C7 O1 -5.18(17)
C6 C1 C7 O1 174.49(11)
C2 C1 C7 O2 175.54(12)
C6 C1 C7 O2 -4.79(17)
N1 C8 C9 C10 178.60(14)
C13 C8 C9 C10 -0.6(2)
C8 C9 C10 C11 -0.5(2)
C9 C10 C11 C12 1.1(3)
C10 C11 C12 C13 -0.6(2)
C11 C12 C13 N2 -178.38(13)
C11 C12 C13 C8 -0.51(19)
N1 C8 C13 N2 0.10(12)
C9 C8 C13 N2 179.49(11)
N1 C8 C13 C12 -178.25(11)
C9 C8 C13 C12 1.14(18)
N2 C14 N1 C8 -0.50(13)
C9 C8 N1 C14 -179.06(14)
C13 C8 N1 C14 0.23(13)
N1 C14 N2 C13 0.56(13)
C12 C13 N2 C14 177.72(13)
C8 C13 N2 C14 -0.40(12)
